data_1547115
loop_
_publ_author_name
'Wang, Li'
'Yang, Jing'
'Kong, Ling-Mei'
'Deng, Jun'
'Xiong, Zijun'
'Huang, Jianping'
'Luo, Jianying'
'Yan, Yijun'
'Hu, Yikao'
'Li, Xiao-Nian'
'Li, Yan'
'Zhao, Yong'
'Huang, Sheng-Xiong'

_publ_section_title
;
 Natural and Semisynthetic Tigliane Diterpenoids with New Carbon Skeletons
 from Euphorbia dracunculoides as a Wnt Signaling Pathway Inhibitor.
;
_journal_issue 14
_journal_name_full 'Organic letters'
_journal_page_first 3911
_journal_page_last 3914
_journal_paper_doi 10.1021/acs.orglett.7b01813
_journal_volume 19
_journal_year 2017
_chemical_absolute_configuration unk
_chemical_formula_moiety 'C30 H36 O7'
_chemical_formula_sum 'C30 H36 O7'
_chemical_formula_weight 508.59
_space_group_crystal_system orthorhombic
_space_group_IT_number 19
_space_group_name_Hall 'P 2ac 2ab'
_space_group_name_H-M_alt 'P 21 21 21'
_symmetry_space_group_name_Hall 'P 2ac 2ab'
_symmetry_space_group_name_H-M 'P 21 21 21'
_atom_sites_solution_hydrogens geom
_atom_sites_solution_primary direct
_atom_sites_solution_secondary difmap
_audit_creation_method SHELXL-2014/7
_cell_angle_alpha 90
_cell_angle_beta 90
_cell_angle_gamma 90
_cell_formula_units_Z 4
_cell_length_a 8.2009(4)
_cell_length_b 17.7433(7)
_cell_length_c 18.2546(7)
_cell_measurement_reflns_used 5127
_cell_measurement_temperature 100(2)
_cell_measurement_theta_max 68.59
_cell_measurement_theta_min 3.47
_cell_volume 2656.2(2)
_computing_cell_refinement 'Bruker SAINT'
_computing_data_collection 'Bruker APEX2'
_computing_data_reduction 'Bruker SAINT'
_computing_molecular_graphics 'Bruker SHELXTL'
_computing_publication_material 'Bruker SHELXTL'
_computing_structure_refinement 'SHELXL-2014 (Sheldrick 2014)'
_computing_structure_solution 'SHELXS-97 (Sheldrick 2008)'
_diffrn_ambient_temperature 100(2)
_diffrn_measured_fraction_theta_full 0.973
_diffrn_measured_fraction_theta_max 0.963
_diffrn_measurement_device_type 'Bruker APEX-II CCD'
_diffrn_measurement_method '\f and \w scans'
_diffrn_radiation_type CuK\a
_diffrn_radiation_wavelength 1.54178
_diffrn_reflns_av_R_equivalents 0.1032
_diffrn_reflns_av_unetI/netI 0.1046
_diffrn_reflns_Laue_measured_fraction_full 0.973
_diffrn_reflns_Laue_measured_fraction_max 0.963
_diffrn_reflns_limit_h_max 9
_diffrn_reflns_limit_h_min -9
_diffrn_reflns_limit_k_max 21
_diffrn_reflns_limit_k_min -21
_diffrn_reflns_limit_l_max 22
_diffrn_reflns_limit_l_min -21
_diffrn_reflns_number 12138
_diffrn_reflns_point_group_measured_fraction_full 0.915
_diffrn_reflns_point_group_measured_fraction_max 0.899
_diffrn_reflns_theta_full 67.679
_diffrn_reflns_theta_max 69.474
_diffrn_reflns_theta_min 3.474
_diffrn_source 'fine-focus sealed tube'
_exptl_absorpt_coefficient_mu 0.730
_exptl_absorpt_correction_T_max 0.9644
_exptl_absorpt_correction_T_min 0.5927
_exptl_absorpt_correction_type multi-scan
_exptl_absorpt_process_details sadabs
_exptl_crystal_colour colourless
_exptl_crystal_density_diffrn 1.272
_exptl_crystal_description needle
_exptl_crystal_F_000 1088
_exptl_crystal_size_max 0.800
_exptl_crystal_size_mid 0.080
_exptl_crystal_size_min 0.050
_exptl_transmission_factor_max 0.7532
_exptl_transmission_factor_min 0.4381
_refine_diff_density_max 0.617
_refine_diff_density_min -0.840
_refine_diff_density_rms 0.157
_refine_ls_abs_structure_details
;
 Flack x determined using 747 quotients [(I+)-(I-)]/[(I+)+(I-)]
 (Parsons, Flack and Wagner, Acta Cryst. B69 (2013) 249-259).
;
_refine_ls_abs_structure_Flack -0.3(3)
_refine_ls_extinction_coef 0.008(2)
_refine_ls_extinction_expression Fc^*^=kFc[1+0.001xFc^2^\l^3^/sin(2\q)]^-1/4^
_refine_ls_extinction_method 'SHELXL-2014/7 (Sheldrick 2014'
_refine_ls_goodness_of_fit_ref 1.426
_refine_ls_hydrogen_treatment constr
_refine_ls_matrix_type full
_refine_ls_number_parameters 343
_refine_ls_number_reflns 4476
_refine_ls_number_restraints 18
_refine_ls_restrained_S_all 1.435
_refine_ls_R_factor_all 0.1650
_refine_ls_R_factor_gt 0.1305
_refine_ls_shift/su_max 0.000
_refine_ls_shift/su_mean 0.000
_refine_ls_structure_factor_coef Fsqd
_refine_ls_weighting_details 'w=1/[\s^2^(Fo^2^)+(0.2000P)^2^] where P=(Fo^2^+2Fc^2^)/3'
_refine_ls_weighting_scheme calc
_refine_ls_wR_factor_gt 0.3415
_refine_ls_wR_factor_ref 0.3880
_reflns_Friedel_coverage 0.640
_reflns_Friedel_fraction_full 0.838
_reflns_Friedel_fraction_max 0.814
_reflns_number_gt 3050
_reflns_number_total 4476
_reflns_threshold_expression 'I > 2\s(I)'
_cod_data_source_file ol7b01813_si_002.cif
_cod_data_source_block cu_sze46_0m
_cod_database_code 1547115
_shelx_shelxl_version_number 2014/7
_shelx_space_group_comment
;
The symmetry employed for this shelxl refinement is uniquely defined
by the following loop, which should always be used as a source of
symmetry information in preference to the above space-group names.
They are only intended as comments.
;
_shelx_estimated_absorpt_t_min 0.593
_shelx_estimated_absorpt_t_max 0.964

loop_
_space_group_symop_operation_xyz
'x, y, z'
'x+1/2, -y+1/2, -z'
'-x, y+1/2, -z+1/2'
'-x+1/2, -y, z+1/2'

loop_
_atom_site_label
_atom_site_type_symbol
_atom_site_fract_x
_atom_site_fract_y
_atom_site_fract_z
_atom_site_U_iso_or_equiv
_atom_site_adp_type
_atom_site_occupancy
_atom_site_site_symmetry_order
_atom_site_calc_flag
_atom_site_refinement_flags_posn
_atom_site_refinement_flags_adp
O15 O -0.1276(10) 0.1735(4) 0.2135(3) 0.0384(19) Uani 1 1 d . .
O10 O 0.3478(9) -0.0390(4) 0.0060(3) 0.0302(17) Uani 1 1 d . .
O1' O 0.3086(11) -0.0485(4) -0.1158(3) 0.041(2) Uani 1 1 d . .
O3 O 0.1790(11) 0.3061(4) 0.2668(3) 0.041(2) Uani 1 1 d . .
O9 O -0.0051(10) -0.0063(4) -0.0326(3) 0.0368(19) Uani 1 1 d . .
O1'' O 0.0002(10) 0.1021(4) -0.0961(3) 0.039(2) Uani 1 1 d . .
O12 O 0.2132(10) 0.1918(4) -0.0084(3) 0.0337(18) Uani 1 1 d . .
H12 H 0.1314 0.1679 -0.0234 0.051 Uiso 1 1 calc R U
C7 C -0.0880(13) 0.2290(6) 0.1800(5) 0.028(2) Uani 1 1 d . U
C6 C 0.0475(12) 0.2219(5) 0.1222(5) 0.026(2) Uani 1 1 d . U
H6 H 0.0012 0.2397 0.0746 0.031 Uiso 1 1 calc R U
C8 C 0.1161(13) 0.1443(5) 0.1094(4) 0.028(2) Uani 1 1 d . .
H8 H 0.1585 0.1255 0.1574 0.034 Uiso 1 1 calc R U
C14 C 0.2660(14) 0.1609(5) 0.0600(4) 0.029(2) Uani 1 1 d . .
C13 C 0.3669(13) 0.0905(5) 0.0486(4) 0.028(2) Uani 1 1 d . .
H13 H 0.3951 0.0686 0.0974 0.033 Uiso 1 1 calc R U
C12 C 0.2639(13) 0.0328(5) 0.0056(4) 0.029(2) Uani 1 1 d . .
H12A H 0.2631 0.0503 -0.0464 0.035 Uiso 1 1 calc R U
C1' C 0.3660(13) -0.0716(5) -0.0593(4) 0.027(2) Uani 1 1 d . .
C2' C 0.4735(13) -0.1406(5) -0.0550(5) 0.029(2) Uani 1 1 d . .
C7' C 0.5594(16) -0.1579(6) 0.0087(5) 0.038(3) Uani 1 1 d . .
H7' H 0.5510 -0.1264 0.0506 0.046 Uiso 1 1 calc R U
C6' C 0.6580(16) -0.2223(6) 0.0104(5) 0.043(3) Uani 1 1 d . .
H6' H 0.7185 -0.2342 0.0533 0.052 Uiso 1 1 calc R U
C5' C 0.6671(16) -0.2687(7) -0.0509(5) 0.044(3) Uani 1 1 d . .
H5' H 0.7337 -0.3125 -0.0496 0.053 Uiso 1 1 calc R U
C3' C 0.4864(14) -0.1841(6) -0.1159(5) 0.035(3) Uani 1 1 d . .
H3' H 0.4332 -0.1697 -0.1599 0.043 Uiso 1 1 calc R U
C4' C 0.5808(15) -0.2517(6) -0.1130(5) 0.037(3) Uani 1 1 d . .
H4' H 0.5838 -0.2847 -0.1540 0.044 Uiso 1 1 calc R U
C15 C 0.3490(14) 0.2279(6) 0.0996(5) 0.034(3) Uani 1 1 d . .
H15 H 0.4093 0.2612 0.0647 0.041 Uiso 1 1 calc R U
C4 C 0.2055(16) 0.2702(6) 0.1376(5) 0.037(3) Uani 1 1 d . .
H4 H 0.1934 0.3222 0.1171 0.044 Uiso 1 1 calc R U
C3 C 0.2511(14) 0.2735(6) 0.2189(5) 0.034(3) Uani 1 1 d . .
C2 C 0.4050(15) 0.2293(6) 0.2279(5) 0.035(3) Uani 1 1 d . .
C1 C 0.4551(15) 0.2045(6) 0.1643(5) 0.037(3) Uani 1 1 d . .
H1 H 0.5501 0.1744 0.1589 0.044 Uiso 1 1 calc R U
C16 C 0.4850(18) 0.2204(7) 0.3018(5) 0.047(3) Uani 1 1 d . .
H16A H 0.5924 0.1971 0.2956 0.071 Uiso 1 1 calc R U
H16B H 0.4169 0.1884 0.3330 0.071 Uiso 1 1 calc R U
H16C H 0.4976 0.2700 0.3246 0.071 Uiso 1 1 calc R U
C17 C -0.1675(15) 0.3038(6) 0.1882(5) 0.039(3) Uani 1 1 d . .
H17A H -0.2234 0.3171 0.1426 0.058 Uiso 1 1 calc R U
H17B H -0.0847 0.3419 0.1993 0.058 Uiso 1 1 calc R U
H17C H -0.2470 0.3017 0.2283 0.058 Uiso 1 1 calc R U
C9 C 0.0060(14) 0.0821(5) 0.0775(4) 0.030(2) Uani 1 1 d . .
H9 H -0.1053 0.0984 0.0618 0.036 Uiso 1 1 calc R U
C11 C 0.0894(14) 0.0258(6) 0.0282(4) 0.034(3) Uani 1 1 d . .
C1'' C -0.0299(15) 0.0313(5) -0.0922(5) 0.037(3) Uani 1 1 d . .
C2'' C -0.1053(17) -0.0126(7) -0.1538(5) 0.048(3) Uani 1 1 d . .
H2'' H -0.0923 -0.0674 -0.1425 0.057 Uiso 1 1 calc R U
C3'' C -0.013(2) 0.0039(11) -0.2241(6) 0.091(7) Uani 1 1 d . .
H3'1 H -0.0635 -0.0232 -0.2649 0.136 Uiso 1 1 calc R U
H3'2 H 0.1009 -0.0126 -0.2187 0.136 Uiso 1 1 calc R U
H3'3 H -0.0152 0.0582 -0.2339 0.136 Uiso 1 1 calc R U
C4'' C -0.2838(17) 0.0033(8) -0.1614(6) 0.056(4) Uani 1 1 d . .
H4'1 H -0.3365 -0.0010 -0.1134 0.083 Uiso 1 1 calc R U
H4'2 H -0.3326 -0.0331 -0.1953 0.083 Uiso 1 1 calc R U
H4'3 H -0.2992 0.0544 -0.1805 0.083 Uiso 1 1 calc R U
C10 C 0.0210(13) 0.0019(5) 0.1010(4) 0.027(2) Uani 1 1 d . .
C18 C 0.1402(16) -0.0208(6) 0.1624(5) 0.039(3) Uani 1 1 d . U
H18A H 0.0924 -0.0084 0.2101 0.059 Uiso 1 1 calc R U
H18B H 0.2430 0.0066 0.1563 0.059 Uiso 1 1 calc R U
H18C H 0.1611 -0.0751 0.1598 0.059 Uiso 1 1 calc R U
C19 C -0.1340(14) -0.0436(6) 0.1024(5) 0.035(2) Uani 1 1 d . .
H19A H -0.1827 -0.0408 0.1513 0.052 Uiso 1 1 calc R U
H19B H -0.1094 -0.0962 0.0905 0.052 Uiso 1 1 calc R U
H19C H -0.2107 -0.0233 0.0663 0.052 Uiso 1 1 calc R U
C20 C 0.5259(15) 0.1058(6) 0.0057(5) 0.038(3) Uani 1 1 d . .
H20A H 0.5891 0.0591 0.0019 0.057 Uiso 1 1 calc R U
H20B H 0.5903 0.1439 0.0316 0.057 Uiso 1 1 calc R U
H20C H 0.4991 0.1241 -0.0435 0.057 Uiso 1 1 calc R U

loop_
_atom_site_aniso_label
_atom_site_aniso_U_11
_atom_site_aniso_U_22
_atom_site_aniso_U_33
_atom_site_aniso_U_23
_atom_site_aniso_U_13
_atom_site_aniso_U_12
O15 0.067(5) 0.031(4) 0.017(3) 0.012(3) 0.006(3) 0.005(4)
O10 0.065(5) 0.015(3) 0.011(3) -0.003(3) -0.004(3) 0.009(3)
O1' 0.083(6) 0.031(4) 0.010(3) -0.002(3) -0.002(3) 0.006(4)
O3 0.073(5) 0.035(4) 0.016(3) -0.011(3) -0.003(3) 0.000(4)
O9 0.074(5) 0.029(4) 0.008(3) -0.002(3) 0.000(3) 0.001(4)
O1'' 0.085(6) 0.020(3) 0.013(3) 0.003(3) -0.007(3) 0.002(4)
O12 0.070(5) 0.021(3) 0.011(3) 0.007(3) 0.008(3) -0.003(3)
C7 0.046(5) 0.029(4) 0.011(3) -0.003(3) -0.001(3) 0.004(4)
C6 0.046(5) 0.019(4) 0.012(3) 0.007(3) 0.002(3) 0.004(4)
C8 0.059(7) 0.017(4) 0.008(3) 0.001(3) 0.007(4) 0.006(4)
C14 0.067(7) 0.013(4) 0.008(3) 0.000(4) 0.011(4) -0.007(4)
C13 0.061(7) 0.013(4) 0.010(4) 0.005(4) -0.005(4) 0.007(4)
C12 0.065(7) 0.013(4) 0.009(4) 0.004(3) 0.003(4) 0.011(4)
C1' 0.059(7) 0.011(4) 0.012(4) 0.003(4) 0.002(4) 0.004(4)
C2' 0.052(7) 0.022(5) 0.014(4) -0.003(4) 0.009(4) 0.014(4)
C7' 0.080(8) 0.020(5) 0.014(4) -0.007(4) -0.002(5) 0.013(5)
C6' 0.078(9) 0.034(6) 0.017(4) 0.003(5) -0.012(5) 0.024(6)
C5' 0.069(9) 0.041(7) 0.023(5) -0.002(5) -0.002(5) 0.011(6)
C3' 0.071(8) 0.024(5) 0.011(4) 0.002(4) 0.004(4) 0.008(5)
C4' 0.072(8) 0.024(5) 0.014(4) -0.001(4) 0.011(5) 0.012(5)
C15 0.066(8) 0.020(5) 0.017(4) -0.001(4) 0.005(4) -0.001(5)
C4 0.078(8) 0.023(5) 0.009(4) -0.001(4) 0.007(5) -0.008(5)
C3 0.064(8) 0.027(5) 0.010(4) 0.003(4) 0.002(4) -0.002(5)
C2 0.068(7) 0.024(5) 0.014(4) -0.005(4) 0.001(4) -0.002(5)
C1 0.064(8) 0.028(5) 0.019(4) -0.002(4) 0.002(4) -0.003(5)
C16 0.086(9) 0.040(6) 0.016(4) 0.006(5) 0.000(5) 0.008(7)
C17 0.072(8) 0.030(5) 0.015(4) 0.001(4) 0.012(5) 0.017(5)
C9 0.059(7) 0.021(5) 0.012(4) 0.006(4) -0.001(4) 0.006(5)
C11 0.065(7) 0.030(6) 0.007(4) -0.004(4) -0.008(4) 0.003(5)
C1'' 0.088(8) 0.010(4) 0.015(4) 0.000(4) 0.009(5) 0.007(5)
C2'' 0.088(10) 0.044(7) 0.012(4) -0.011(5) -0.011(5) 0.021(7)
C3'' 0.097(12) 0.15(2) 0.021(6) -0.034(9) -0.002(7) -0.004(13)
C4'' 0.072(9) 0.059(8) 0.035(6) -0.025(6) 0.004(6) -0.025(7)
C10 0.058(7) 0.018(5) 0.007(4) -0.002(3) -0.007(4) -0.001(5)
C18 0.075(7) 0.032(5) 0.011(4) 0.007(4) 0.000(4) 0.001(5)
C19 0.067(7) 0.021(5) 0.017(4) 0.005(4) 0.000(4) -0.005(5)
C20 0.070(7) 0.029(5) 0.014(4) 0.006(4) -0.002(4) -0.001(5)

loop_
_atom_type_symbol
_atom_type_description
_atom_type_scat_dispersion_real
_atom_type_scat_dispersion_imag
_atom_type_scat_source
C C 0.0181 0.0091 'International Tables Vol C Tables 4.2.6.8 and 6.1.1.4'
H H 0.0000 0.0000 'International Tables Vol C Tables 4.2.6.8 and 6.1.1.4'
O O 0.0492 0.0322 'International Tables Vol C Tables 4.2.6.8 and 6.1.1.4'

loop_
_geom_angle_atom_site_label_1
_geom_angle_atom_site_label_2
_geom_angle_atom_site_label_3
_geom_angle
C1' O10 C12 115.5(7)
C1'' O9 C11 121.3(8)
C14 O12 H12 109.5
O15 C7 C17 124.1(9)
O15 C7 C6 118.4(9)
C17 C7 C6 117.4(8)
C8 C6 C7 116.9(8)
C8 C6 C4 102.6(8)
C7 C6 C4 115.3(8)
C8 C6 H6 107.2
C7 C6 H6 107.2
C4 C6 H6 107.2
C6 C8 C9 119.7(9)
C6 C8 C14 102.2(7)
C9 C8 C14 112.4(7)
C6 C8 H8 107.3
C9 C8 H8 107.3
C14 C8 H8 107.3
O12 C14 C13 111.2(7)
O12 C14 C15 104.3(7)
C13 C14 C15 117.3(9)
O12 C14 C8 109.8(8)
C13 C14 C8 110.8(7)
C15 C14 C8 102.8(7)
C14 C13 C12 108.6(8)
C14 C13 C20 112.7(8)
C12 C13 C20 108.8(7)
C14 C13 H13 108.9
C12 C13 H13 108.9
C20 C13 H13 108.9
O10 C12 C11 112.3(8)
O10 C12 C13 108.8(8)
C11 C12 C13 116.1(8)
O10 C12 H12A 106.3
C11 C12 H12A 106.3
C13 C12 H12A 106.3
O1' C1' O10 125.1(8)
O1' C1' C2' 123.2(8)
O10 C1' C2' 111.7(7)
C3' C2' C7' 121.2(9)
C3' C2' C1' 117.6(8)
C7' C2' C1' 121.2(8)
C2' C7' C6' 119.4(8)
C2' C7' H7' 120.3
C6' C7' H7' 120.3
C5' C6' C7' 119.7(9)
C5' C6' H6' 120.1
C7' C6' H6' 120.1
C4' C5' C6' 120.5(10)
C4' C5' H5' 119.8
C6' C5' H5' 119.8
C2' C3' C4' 119.3(9)
C2' C3' H3' 120.3
C4' C3' H3' 120.3
C5' C4' C3' 119.7(9)
C5' C4' H4' 120.2
C3' C4' H4' 120.2
C1 C15 C14 113.8(8)
C1 C15 C4 102.6(7)
C14 C15 C4 104.3(9)
C1 C15 H15 111.9
C14 C15 H15 111.9
C4 C15 H15 111.9
C3 C4 C15 105.4(9)
C3 C4 C6 113.2(8)
C15 C4 C6 106.2(7)
C3 C4 H4 110.6
C15 C4 H4 110.6
C6 C4 H4 110.6
O3 C3 C2 125.9(9)
O3 C3 C4 127.0(10)
C2 C3 C4 107.0(8)
C1 C2 C3 110.2(9)
C1 C2 C16 128.4(11)
C3 C2 C16 121.4(9)
C2 C1 C15 114.6(10)
C2 C1 H1 122.7
C15 C1 H1 122.7
C2 C16 H16A 109.5
C2 C16 H16B 109.5
H16A C16 H16B 109.5
C2 C16 H16C 109.5
H16A C16 H16C 109.5
H16B C16 H16C 109.5
C7 C17 H17A 109.5
C7 C17 H17B 109.5
H17A C17 H17B 109.5
C7 C17 H17C 109.5
H17A C17 H17C 109.5
H17B C17 H17C 109.5
C10 C9 C11 60.2(6)
C10 C9 C8 121.8(8)
C11 C9 C8 115.7(9)
C10 C9 H9 115.8
C11 C9 H9 115.8
C8 C9 H9 115.8
O9 C11 C12 109.3(7)
O9 C11 C10 111.2(8)
C12 C11 C10 128.6(8)
O9 C11 C9 117.9(9)
C12 C11 C9 122.9(9)
C10 C11 C9 59.3(6)
O1'' C1'' O9 121.5(9)
O1'' C1'' C2'' 123.1(9)
O9 C1'' C2'' 115.3(9)
C4'' C2'' C1'' 112.0(10)
C4'' C2'' C3'' 112.0(10)
C1'' C2'' C3'' 109.0(11)
C4'' C2'' H2'' 107.9
C1'' C2'' H2'' 107.9
C3'' C2'' H2'' 107.9
C2'' C3'' H3'1 109.5
C2'' C3'' H3'2 109.5
H3'1 C3'' H3'2 109.5
C2'' C3'' H3'3 109.5
H3'1 C3'' H3'3 109.5
H3'2 C3'' H3'3 109.5
C2'' C4'' H4'1 109.5
C2'' C4'' H4'2 109.5
H4'1 C4'' H4'2 109.5
C2'' C4'' H4'3 109.5
H4'1 C4'' H4'3 109.5
H4'2 C4'' H4'3 109.5
C9 C10 C11 60.5(6)
C9 C10 C19 116.5(9)
C11 C10 C19 118.8(8)
C9 C10 C18 120.8(8)
C11 C10 C18 118.7(9)
C19 C10 C18 112.5(8)
C10 C18 H18A 109.5
C10 C18 H18B 109.5
H18A C18 H18B 109.5
C10 C18 H18C 109.5
H18A C18 H18C 109.5
H18B C18 H18C 109.5
C10 C19 H19A 109.5
C10 C19 H19B 109.5
H19A C19 H19B 109.5
C10 C19 H19C 109.5
H19A C19 H19C 109.5
H19B C19 H19C 109.5
C13 C20 H20A 109.5
C13 C20 H20B 109.5
H20A C20 H20B 109.5
C13 C20 H20C 109.5
H20A C20 H20C 109.5
H20B C20 H20C 109.5

loop_
_geom_bond_atom_site_label_1
_geom_bond_atom_site_label_2
_geom_bond_distance
O15 C7 1.204(12)
O10 C1' 1.333(10)
O10 C12 1.449(10)
O1' C1' 1.204(11)
O3 C3 1.203(12)
O9 C1'' 1.293(11)
O9 C11 1.467(11)
O1'' C1'' 1.282(11)
O12 C14 1.430(11)
O12 H12 0.8400
C7 C17 1.486(13)
C7 C6 1.537(13)
C6 C8 1.506(12)
C6 C4 1.579(15)
C6 H6 1.0000
C8 C9 1.539(14)
C8 C14 1.554(13)
C8 H8 1.0000
C14 C13 1.513(13)
C14 C15 1.549(13)
C13 C12 1.540(13)
C13 C20 1.544(15)
C13 H13 1.0000
C12 C11 1.494(16)
C12 H12A 1.0000
C1' C2' 1.511(12)
C2' C3' 1.358(13)
C2' C7' 1.394(14)
C7' C6' 1.400(14)
C7' H7' 0.9500
C6' C5' 1.391(14)
C6' H6' 0.9500
C5' C4' 1.371(16)
C5' H5' 0.9500
C3' C4' 1.429(13)
C3' H3' 0.9500
C4' H4' 0.9500
C15 C1 1.525(14)
C15 C4 1.559(16)
C15 H15 1.0000
C4 C3 1.531(12)
C4 H4 1.0000
C3 C2 1.495(16)
C2 C1 1.307(14)
C2 C16 1.508(13)
C1 H1 0.9500
C16 H16A 0.9800
C16 H16B 0.9800
C16 H16C 0.9800
C17 H17A 0.9800
C17 H17B 0.9800
C17 H17C 0.9800
C9 C10 1.490(12)
C9 C11 1.509(14)
C9 H9 1.0000
C11 C10 1.504(12)
C1'' C2'' 1.501(15)
C2'' C4'' 1.497(18)
C2'' C3'' 1.520(17)
C2'' H2'' 1.0000
C3'' H3'1 0.9800
C3'' H3'2 0.9800
C3'' H3'3 0.9800
C4'' H4'1 0.9800
C4'' H4'2 0.9800
C4'' H4'3 0.9800
C10 C19 1.506(14)
C10 C18 1.541(13)
C18 H18A 0.9800
C18 H18B 0.9800
C18 H18C 0.9800
C19 H19A 0.9800
C19 H19B 0.9800
C19 H19C 0.9800
C20 H20A 0.9800
C20 H20B 0.9800
C20 H20C 0.9800

loop_
_geom_hbond_atom_site_label_D
_geom_hbond_atom_site_label_H
_geom_hbond_atom_site_label_A
_geom_hbond_distance_DH
_geom_hbond_distance_HA
_geom_hbond_distance_DA
_geom_hbond_angle_DHA
_geom_hbond_site_symmetry_A
C17 H17B O3 0.98 2.57 3.183(15) 120.8 .
C17 H17A O12 0.98 2.51 3.426(11) 155.8 2_455
C15 H15 O1'' 1.00 2.60 3.262(12) 123.5 2
C12 H12A O1'' 1.00 2.51 3.105(12) 117.5 .
O12 H12 O1'' 0.84 2.07 2.854(10) 155.5 .
C17 H17B O3 0.98 2.57 3.183(15) 120.8 .
C17 H17A O12 0.98 2.51 3.426(11) 155.8 2_455
C15 H15 O1'' 1.00 2.60 3.262(12) 123.5 2
C12 H12A O1'' 1.00 2.51 3.105(12) 117.5 .
O12 H12 O1'' 0.84 2.07 2.854(10) 155.5 .
C17 H17B O3 0.98 2.57 3.183(15) 120.8 .
C17 H17A O12 0.98 2.51 3.426(11) 155.8 2_455
C15 H15 O1'' 1.00 2.60 3.262(12) 123.5 2
C12 H12A O1'' 1.00 2.51 3.105(12) 117.5 .
O12 H12 O1'' 0.84 2.07 2.854(10) 155.5 .
C17 H17B O3 0.98 2.57 3.183(15) 120.8 .
C17 H17A O12 0.98 2.51 3.426(11) 155.8 2_455
C15 H15 O1'' 1.00 2.60 3.262(12) 123.5 2
C12 H12A O1'' 1.00 2.51 3.105(12) 117.5 .
O12 H12 O1'' 0.84 2.07 2.854(10) 155.5 .
C17 H17B O3 0.98 2.57 3.183(15) 120.8 .
C17 H17A O12 0.98 2.51 3.426(11) 155.8 2_455
C15 H15 O1'' 1.00 2.60 3.262(12) 123.5 2
C12 H12A O1'' 1.00 2.51 3.105(12) 117.5 .
O12 H12 O1'' 0.84 2.07 2.854(10) 155.5 .
C17 H17B O3 0.98 2.57 3.183(15) 120.8 .
C17 H17A O12 0.98 2.51 3.426(11) 155.8 2_455
C15 H15 O1'' 1.00 2.60 3.262(12) 123.5 2
C12 H12A O1'' 1.00 2.51 3.105(12) 117.5 .
O12 H12 O1'' 0.84 2.07 2.854(10) 155.5 .
O12 H12 O1'' 0.84 2.07 2.854(10) 155.5 .
C12 H12A O1'' 1.00 2.51 3.105(12) 117.5 .
C15 H15 O1'' 1.00 2.60 3.262(12) 123.5 2
C17 H17A O12 0.98 2.51 3.426(11) 155.8 2_455
C17 H17B O3 0.98 2.57 3.183(15) 120.8 .
O12 H12 O1'' 0.84 2.07 2.854(10) 155.5 .
C12 H12A O1'' 1.00 2.51 3.105(12) 117.5 .
C15 H15 O1'' 1.00 2.60 3.262(12) 123.5 2
C17 H17A O12 0.98 2.51 3.426(11) 155.8 2_455
C17 H17B O3 0.98 2.57 3.183(15) 120.8 .
O12 H12 O1'' 0.84 2.07 2.854(10) 155.5 .
C12 H12A O1'' 1.00 2.51 3.105(12) 117.5 .
C15 H15 O1'' 1.00 2.60 3.262(12) 123.5 2
C17 H17A O12 0.98 2.51 3.426(11) 155.8 2_455
C17 H17B O3 0.98 2.57 3.183(15) 120.8 .
O12 H12 O1'' 0.84 2.07 2.854(10) 155.5 .
C12 H12A O1'' 1.00 2.51 3.105(12) 117.5 .
C15 H15 O1'' 1.00 2.60 3.262(12) 123.5 2
C17 H17A O12 0.98 2.51 3.426(11) 155.8 2_455
C17 H17B O3 0.98 2.57 3.183(15) 120.8 .
O12 H12 O1'' 0.84 2.07 2.854(10) 155.5 .
C12 H12A O1'' 1.00 2.51 3.105(12) 117.5 .
C15 H15 O1'' 1.00 2.60 3.262(12) 123.5 2
C17 H17A O12 0.98 2.51 3.426(11) 155.8 2_455
C17 H17B O3 0.98 2.57 3.183(15) 120.8 .
O12 H12 O1'' 0.84 2.07 2.854(10) 155.5 .
C12 H12A O1'' 1.00 2.51 3.105(12) 117.5 .
C15 H15 O1'' 1.00 2.60 3.262(12) 123.5 2
C17 H17A O12 0.98 2.51 3.426(11) 155.8 2_455
C17 H17B O3 0.98 2.57 3.183(15) 120.8 .

loop_
_geom_torsion_atom_site_label_1
_geom_torsion_atom_site_label_2
_geom_torsion_atom_site_label_3
_geom_torsion_atom_site_label_4
_geom_torsion
O15 C7 C6 C8 2.8(13)
C17 C7 C6 C8 -174.4(9)
O15 C7 C6 C4 -117.9(10)
C17 C7 C6 C4 65.0(11)
C7 C6 C8 C9 64.8(11)
C4 C6 C8 C9 -168.1(7)
C7 C6 C8 C14 -170.3(8)
C4 C6 C8 C14 -43.1(8)
C6 C8 C14 O12 -64.2(9)
C9 C8 C14 O12 65.4(10)
C6 C8 C14 C13 172.4(8)
C9 C8 C14 C13 -57.9(10)
C6 C8 C14 C15 46.3(9)
C9 C8 C14 C15 176.0(8)
O12 C14 C13 C12 -57.8(10)
C15 C14 C13 C12 -177.7(7)
C8 C14 C13 C12 64.7(9)
O12 C14 C13 C20 62.8(10)
C15 C14 C13 C20 -57.1(10)
C8 C14 C13 C20 -174.7(7)
C1' O10 C12 C11 100.6(9)
C1' O10 C12 C13 -129.4(8)
C14 C13 C12 O10 -169.8(6)
C20 C13 C12 O10 67.2(9)
C14 C13 C12 C11 -42.0(10)
C20 C13 C12 C11 -165.0(8)
C12 O10 C1' O1' -5.6(15)
C12 O10 C1' C2' 172.4(8)
O1' C1' C2' C3' -9.5(16)
O10 C1' C2' C3' 172.4(10)
O1' C1' C2' C7' 169.0(11)
O10 C1' C2' C7' -9.1(14)
C3' C2' C7' C6' -1.4(18)
C1' C2' C7' C6' -179.8(10)
C2' C7' C6' C5' -1.0(19)
C7' C6' C5' C4' 0(2)
C7' C2' C3' C4' 4.4(17)
C1' C2' C3' C4' -177.1(10)
C6' C5' C4' C3' 2.7(19)
C2' C3' C4' C5' -5.0(17)
O12 C14 C15 C1 -164.3(8)
C13 C14 C15 C1 -40.8(11)
C8 C14 C15 C1 81.0(10)
O12 C14 C15 C4 84.7(8)
C13 C14 C15 C4 -151.8(8)
C8 C14 C15 C4 -29.9(9)
C1 C15 C4 C3 5.2(10)
C14 C15 C4 C3 124.1(8)
C1 C15 C4 C6 -115.1(8)
C14 C15 C4 C6 3.8(9)
C8 C6 C4 C3 -90.6(10)
C7 C6 C4 C3 37.6(12)
C8 C6 C4 C15 24.5(9)
C7 C6 C4 C15 152.7(8)
C15 C4 C3 O3 174.3(10)
C6 C4 C3 O3 -70.1(14)
C15 C4 C3 C2 -4.8(11)
C6 C4 C3 C2 110.8(10)
O3 C3 C2 C1 -176.7(11)
C4 C3 C2 C1 2.4(12)
O3 C3 C2 C16 1.1(17)
C4 C3 C2 C16 -179.8(10)
C3 C2 C1 C15 1.2(14)
C16 C2 C1 C15 -176.4(11)
C14 C15 C1 C2 -116.1(11)
C4 C15 C1 C2 -4.2(13)
C6 C8 C9 C10 -144.0(9)
C14 C8 C9 C10 96.0(10)
C6 C8 C9 C11 146.5(8)
C14 C8 C9 C11 26.5(11)
C1'' O9 C11 C12 -68.5(12)
C1'' O9 C11 C10 143.8(10)
C1'' O9 C11 C9 78.3(12)
O10 C12 C11 O9 -75.9(9)
C13 C12 C11 O9 158.0(7)
O10 C12 C11 C10 64.4(12)
C13 C12 C11 C10 -61.6(13)
O10 C12 C11 C9 139.3(8)
C13 C12 C11 C9 13.2(12)
C10 C9 C11 O9 99.3(9)
C8 C9 C11 O9 -147.3(8)
C10 C9 C11 C12 -118.7(10)
C8 C9 C11 C12 -5.3(12)
C8 C9 C11 C10 113.5(9)
C11 O9 C1'' O1'' -12.9(16)
C11 O9 C1'' C2'' 170.7(9)
O1'' C1'' C2'' C4'' -74.6(15)
O9 C1'' C2'' C4'' 101.7(13)
O1'' C1'' C2'' C3'' 49.9(16)
O9 C1'' C2'' C3'' -133.8(12)
C8 C9 C10 C11 -103.5(10)
C11 C9 C10 C19 -109.6(9)
C8 C9 C10 C19 146.9(8)
C11 C9 C10 C18 107.8(10)
C8 C9 C10 C18 4.3(14)
O9 C11 C10 C9 -110.7(10)
C12 C11 C10 C9 109.5(12)
O9 C11 C10 C19 -4.7(13)
C12 C11 C10 C19 -144.5(10)
C9 C11 C10 C19 106.0(11)
O9 C11 C10 C18 138.2(9)
C12 C11 C10 C18 -1.6(15)
C9 C11 C10 C18 -111.1(10)
